data_1525645
loop_
_publ_author_name
'Belik, A.A.'
'Grechkin, S.V.'
'Dmitrienko, L.O.'
'Lazoryak, B.I.'
'Morozov, V.A.'
'Khasanov, S.S.'

_publ_section_title
;
 Crystal structures of double vanadates Ca9 R (V O4)7. IV. R= Er, Tm, Yb
 and Lu
;
_journal_name_full Kristallografiya
_journal_page_first 976
_journal_page_last 981
_journal_volume 45
_journal_year 2000
_chemical_formula_sum 'Ca9 Lu O28 V7'
_chemical_name_systematic 'Ca9 Lu (V O4)7'
_space_group_IT_number 161
_symmetry_space_group_name_Hall 'R 3 -2"c'
_symmetry_space_group_name_H-M 'R 3 c :H'
_cell_angle_alpha 90
_cell_angle_beta 90
_cell_angle_gamma 120
_cell_formula_units_Z 6
_cell_length_a 10.8566
_cell_length_b 10.8566
_cell_length_c 37.88
_cell_volume 3866.591
_citation_journal_id_ASTM KRISAJ
_cod_data_source_file Belik_KRISAJ_2000_195.cif
_cod_data_source_block Ca9Lu1O28V7
_cod_original_formula_sum 'Ca9 Lu1 O28 V7'
_cod_database_code 1525645

loop_
_symmetry_equiv_pos_as_xyz
x,y,z
-y,x-y,z
-x+y,-x,z
-y,-x,z+1/2
x,x-y,z+1/2
-x+y,y,z+1/2
x+2/3,y+1/3,z+1/3
-y+2/3,x-y+1/3,z+1/3
-x+y+2/3,-x+1/3,z+1/3
-y+2/3,-x+1/3,z+5/6
x+2/3,x-y+1/3,z+5/6
-x+y+2/3,y+1/3,z+5/6
x+1/3,y+2/3,z+2/3
-y+1/3,x-y+2/3,z+2/3
-x+y+1/3,-x+2/3,z+2/3
-y+1/3,-x+2/3,z+7/6
x+1/3,x-y+2/3,z+7/6
-x+y+1/3,y+2/3,z+7/6

loop_
_atom_site_label
_atom_site_type_symbol
_atom_site_fract_x
_atom_site_fract_y
_atom_site_fract_z
_atom_site_occupancy
_atom_site_U_iso_or_equiv
O7 O-2 0.593 0.954 0.046 1 0.0
Ca2 Ca+2 0.6164 0.8252 0.2338 0.925 0.0
O9 O-2 0.8292 0.92 0.04 1 0.0
O2 O-2 0.018 0.8512 0.2576 1 0.0
Lu3 Lu+3 0 0 0 0.501 0.0
Ca4 Ca+2 0 0 0 0.499 0.0
V2 V+5 0.6855 0.8578 0.1345 1 0.0
Ca1 Ca+2 0.7283 0.8641 0.4308 0.909 0.0
Lu2 Lu+3 0.6164 0.8252 0.2338 0.075 0.0
Lu1 Lu+3 0.7283 0.8641 0.4308 0.091 0.0
O5 O-2 0.719 0.014 0.1098 1 0.0
O10 O-2 0.6219 0.824 0.9919 1 0.0
O1 O-2 0 0 0.3152 1 0.0
Ca3 Ca+2 0.1207 0.2664 0.3233 1 0.0
O8 O-2 0.563 0.685 0.0523 1 0.0
V1 V+5 0 0 0.268 1 0.0
V3 V+5 0.6546 0.8535 0.0325 1 0.0
O4 O-2 0.763 0.759 0.1231 1 0.0
O3 O-2 0.716 0.911 0.1792 1 0.0
O6 O-2 0.496 0.751 0.1235 1 0.0
